data_4126757
loop_
_publ_author_name
'Wang, Ming'
'Ford, Michael J.'
'Zhou, Cheng'
'Seifrid, Martin'
'Nguyen, Thuc-Quyen'
'Bazan, Guillermo C.'

_publ_section_title
;
 Linear Conjugated Polymer Backbones Improve Alignment in
 Nanogroove-Assisted Organic Field-Effect Transistors.
;
_journal_name_full 'Journal of the American Chemical Society'
_journal_paper_doi 10.1021/jacs.7b10332
_journal_year 2017
_chemical_absolute_configuration ad
_chemical_formula_sum 'C28 H20 F2 S4'
_chemical_formula_weight 522.68
_space_group_crystal_system orthorhombic
_space_group_IT_number 19
_space_group_name_Hall 'P 2ac 2ab'
_space_group_name_H-M_alt 'P 21 21 21'
_symmetry_space_group_name_Hall 'P 2ac 2ab'
_symmetry_space_group_name_H-M 'P 21 21 21'
_atom_sites_solution_hydrogens geom
_audit_creation_method SHELXL-2014/7
_cell_angle_alpha 90
_cell_angle_beta 90
_cell_angle_gamma 90
_cell_formula_units_Z 4
_cell_length_a 6.3997(3)
_cell_length_b 13.7476(6)
_cell_length_c 26.6892(11)
_cell_measurement_reflns_used 900
_cell_measurement_temperature 100(2)
_cell_measurement_theta_max 24
_cell_measurement_theta_min 20
_cell_volume 2348.13(18)
_computing_structure_refinement 'SHELXL-2014/7 (Sheldrick, 2014)'
_diffrn_ambient_temperature 100(2)
_diffrn_measured_fraction_theta_full 0.999
_diffrn_measured_fraction_theta_max 0.996
_diffrn_measurement_device_type 'Bruker Kappa Apex II'
_diffrn_measurement_method 'omega scan'
_diffrn_radiation_type MoK\a
_diffrn_radiation_wavelength 0.71073
_diffrn_reflns_av_R_equivalents 0.0376
_diffrn_reflns_av_unetI/netI 0.0346
_diffrn_reflns_Laue_measured_fraction_full 0.999
_diffrn_reflns_Laue_measured_fraction_max 0.996
_diffrn_reflns_limit_h_max 7
_diffrn_reflns_limit_h_min -8
_diffrn_reflns_limit_k_max 17
_diffrn_reflns_limit_k_min -12
_diffrn_reflns_limit_l_max 33
_diffrn_reflns_limit_l_min -33
_diffrn_reflns_number 19029
_diffrn_reflns_point_group_measured_fraction_full 1.000
_diffrn_reflns_point_group_measured_fraction_max 0.996
_diffrn_reflns_theta_full 25.242
_diffrn_reflns_theta_max 26.473
_diffrn_reflns_theta_min 2.127
_exptl_absorpt_coefficient_mu 0.437
_exptl_absorpt_correction_T_max 0.7454
_exptl_absorpt_correction_T_min 0.5319
_exptl_absorpt_correction_type multi-scan
_exptl_absorpt_process_details sadabs
_exptl_crystal_colour yellow
_exptl_crystal_density_diffrn 1.479
_exptl_crystal_description needle
_exptl_crystal_F_000 1080
_exptl_crystal_size_max 0.3
_exptl_crystal_size_mid 0.05
_exptl_crystal_size_min 0.05
_refine_diff_density_max 0.374
_refine_diff_density_min -0.286
_refine_diff_density_rms 0.080
_refine_ls_abs_structure_details
;
 Flack x determined using 1860 quotients [(I+)-(I-)]/[(I+)+(I-)]
 (Parsons, Flack and Wagner, Acta Cryst. B69 (2013) 249-259).
;
_refine_ls_abs_structure_Flack 0.49(4)
_refine_ls_extinction_method none
_refine_ls_goodness_of_fit_ref 1.045
_refine_ls_hydrogen_treatment constr
_refine_ls_matrix_type full
_refine_ls_number_parameters 311
_refine_ls_number_reflns 4816
_refine_ls_number_restraints 0
_refine_ls_restrained_S_all 1.045
_refine_ls_R_factor_all 0.0345
_refine_ls_R_factor_gt 0.0316
_refine_ls_shift/su_max 0.000
_refine_ls_shift/su_mean 0.000
_refine_ls_structure_factor_coef Fsqd
_refine_ls_weighting_details 'w=1/[\s^2^(Fo^2^)+(0.0484P)^2^+0.5854P] where P=(Fo^2^+2Fc^2^)/3'
_refine_ls_weighting_scheme calc
_refine_ls_wR_factor_gt 0.0789
_refine_ls_wR_factor_ref 0.0805
_reflns_Friedel_coverage 0.734
_reflns_Friedel_fraction_full 1.000
_reflns_Friedel_fraction_max 0.996
_reflns_number_gt 4545
_reflns_number_total 4816
_reflns_threshold_expression 'I > 2\s(I)'
_cod_data_source_file ja7b10332_si_002.cif
_cod_data_source_block 03092016_0m_a
_cod_database_code 4126757
_shelx_shelxl_version_number 2014/7
_shelx_space_group_comment
;
The symmetry employed for this shelxl refinement is uniquely defined
by the following loop, which should always be used as a source of
symmetry information in preference to the above space-group names.
They are only intended as comments.
;

loop_
_space_group_symop_operation_xyz
'x, y, z'
'-x+1/2, -y, z+1/2'
'-x, y+1/2, -z+1/2'
'x+1/2, -y+1/2, -z'

loop_
_atom_site_label
_atom_site_type_symbol
_atom_site_fract_x
_atom_site_fract_y
_atom_site_fract_z
_atom_site_U_iso_or_equiv
_atom_site_adp_type
_atom_site_occupancy
_atom_site_site_symmetry_order
_atom_site_calc_flag
_atom_site_refinement_flags_posn
_atom_site_refinement_flags_adp
C1 C 1.9273(5) 0.7436(2) 0.44255(11) 0.0143(6) Uani 1 1 d . .
H1 H 2.0493 0.7691 0.4580 0.017 Uiso 1 1 calc R U
C2 C 1.8345(5) 0.6585(2) 0.45666(10) 0.0139(6) Uani 1 1 d . .
H2 H 1.8842 0.6179 0.4829 0.017 Uiso 1 1 calc R U
C3 C 1.6553(5) 0.6383(2) 0.42741(10) 0.0118(6) Uani 1 1 d . .
C4 C 1.4974(5) 0.5555(2) 0.42434(11) 0.0124(6) Uani 1 1 d . .
C5 C 1.3629(5) 0.5917(2) 0.38108(10) 0.0120(6) Uani 1 1 d . .
C6 C 1.1828(5) 0.5585(2) 0.35618(10) 0.0132(6) Uani 1 1 d . .
H6 H 1.1144 0.4989 0.3637 0.016 Uiso 1 1 calc R U
C7 C 1.1166(5) 0.6226(2) 0.31951(10) 0.0121(6) Uani 1 1 d . .
C8 C 1.4339(5) 0.6801(2) 0.36351(10) 0.0109(6) Uani 1 1 d . .
C9 C 1.6164(5) 0.7083(2) 0.39191(10) 0.0115(6) Uani 1 1 d . .
C10 C 1.6047(5) 0.4588(2) 0.41239(12) 0.0183(7) Uani 1 1 d . .
H10A H 1.4988 0.4080 0.4081 0.027 Uiso 1 1 calc R U
H10B H 1.6982 0.4411 0.4400 0.027 Uiso 1 1 calc R U
H10C H 1.6858 0.4654 0.3814 0.027 Uiso 1 1 calc R U
C11 C 1.3687(5) 0.5474(2) 0.47287(10) 0.0164(6) Uani 1 1 d . .
H11A H 1.3073 0.6109 0.4809 0.025 Uiso 1 1 calc R U
H11B H 1.4598 0.5267 0.5004 0.025 Uiso 1 1 calc R U
H11C H 1.2570 0.4995 0.4682 0.025 Uiso 1 1 calc R U
C12 C 0.9338(5) 0.6186(2) 0.28715(10) 0.0118(6) Uani 1 1 d . .
C13 C 0.8228(5) 0.5332(2) 0.27727(10) 0.0131(6) Uani 1 1 d . .
C14 C 0.6498(5) 0.5286(2) 0.24670(10) 0.0136(6) Uani 1 1 d . .
H14 H 0.5816 0.4681 0.2416 0.016 Uiso 1 1 calc R U
C15 C 0.5728(5) 0.6129(2) 0.22295(10) 0.0118(6) Uani 1 1 d . .
C16 C 0.6826(5) 0.6977(2) 0.23345(10) 0.0135(6) Uani 1 1 d . .
C17 C 0.8553(5) 0.7024(2) 0.26356(10) 0.0135(6) Uani 1 1 d . .
H17 H 0.9231 0.7632 0.2686 0.016 Uiso 1 1 calc R U
C18 C 0.3898(5) 0.6098(2) 0.19063(10) 0.0124(6) Uani 1 1 d . .
C19 C 0.3205(5) 0.6776(2) 0.15612(10) 0.0123(6) Uani 1 1 d . .
H19 H 0.3870 0.7383 0.1504 0.015 Uiso 1 1 calc R U
C20 C 0.1407(5) 0.6464(2) 0.13057(10) 0.0108(6) Uani 1 1 d . .
C21 C 0.0036(5) 0.6868(2) 0.08896(10) 0.0127(6) Uani 1 1 d . .
C22 C -0.1562(5) 0.6058(2) 0.08433(10) 0.0105(6) Uani 1 1 d . .
C23 C -0.3406(5) 0.5889(2) 0.05633(10) 0.0128(6) Uani 1 1 d . .
H23 H -0.3944 0.6326 0.0320 0.015 Uiso 1 1 calc R U
C24 C -0.4319(5) 0.5024(2) 0.06847(10) 0.0133(6) Uani 1 1 d . .
H24 H -0.5574 0.4793 0.0536 0.016 Uiso 1 1 calc R U
C25 C -0.1123(5) 0.5312(2) 0.11728(10) 0.0104(6) Uani 1 1 d . .
C26 C 0.0718(5) 0.5559(2) 0.14554(10) 0.0104(6) Uani 1 1 d . .
C27 C -0.0975(5) 0.7840(2) 0.10341(11) 0.0172(6) Uani 1 1 d . .
H27A H -0.1868 0.8066 0.0759 0.026 Uiso 1 1 calc R U
H27B H 0.0118 0.8323 0.1099 0.026 Uiso 1 1 calc R U
H27C H -0.1822 0.7752 0.1337 0.026 Uiso 1 1 calc R U
C28 C 0.1298(5) 0.6988(2) 0.04049(10) 0.0147(6) Uani 1 1 d . .
H28A H 0.1983 0.6371 0.0322 0.022 Uiso 1 1 calc R U
H28B H 0.2359 0.7494 0.0452 0.022 Uiso 1 1 calc R U
H28C H 0.0358 0.7175 0.0131 0.022 Uiso 1 1 calc R U
F1 F 0.6140(3) 0.78356(12) 0.21405(6) 0.0197(4) Uani 1 1 d . .
F2 F 0.8909(3) 0.44767(13) 0.29722(7) 0.0209(4) Uani 1 1 d . .
S1 S 1.79824(12) 0.79992(5) 0.39354(2) 0.01316(16) Uani 1 1 d . .
S2 S 1.28165(12) 0.72374(5) 0.31598(2) 0.01164(16) Uani 1 1 d . .
S3 S 0.22734(11) 0.50717(5) 0.19139(2) 0.01163(16) Uani 1 1 d . .
S4 S -0.29445(12) 0.43948(5) 0.11374(2) 0.01215(16) Uani 1 1 d . .

loop_
_atom_site_aniso_label
_atom_site_aniso_U_11
_atom_site_aniso_U_22
_atom_site_aniso_U_33
_atom_site_aniso_U_23
_atom_site_aniso_U_13
_atom_site_aniso_U_12
C1 0.0087(14) 0.0180(15) 0.0163(13) -0.0032(12) -0.0042(12) 0.0011(12)
C2 0.0121(15) 0.0169(15) 0.0126(13) 0.0005(11) -0.0034(12) 0.0030(12)
C3 0.0099(15) 0.0112(14) 0.0142(13) -0.0004(10) 0.0015(11) -0.0003(12)
C4 0.0109(14) 0.0132(14) 0.0131(13) 0.0011(11) -0.0028(11) -0.0002(12)
C5 0.0099(14) 0.0142(14) 0.0118(12) 0.0005(11) 0.0010(11) -0.0006(11)
C6 0.0125(15) 0.0144(14) 0.0128(12) -0.0010(10) -0.0007(12) -0.0040(13)
C7 0.0100(14) 0.0136(14) 0.0126(13) -0.0042(11) 0.0003(11) -0.0018(11)
C8 0.0096(14) 0.0118(14) 0.0115(12) 0.0007(10) -0.0002(11) 0.0001(12)
C9 0.0094(14) 0.0121(14) 0.0131(13) -0.0018(11) 0.0001(11) 0.0004(11)
C10 0.0169(16) 0.0142(15) 0.0239(16) 0.0000(12) -0.0008(13) 0.0001(13)
C11 0.0151(15) 0.0199(16) 0.0142(14) 0.0024(11) -0.0010(12) -0.0011(13)
C12 0.0103(14) 0.0161(15) 0.0089(12) -0.0025(10) 0.0007(11) -0.0005(12)
C13 0.0134(15) 0.0124(14) 0.0135(13) -0.0008(10) -0.0001(12) 0.0019(12)
C14 0.0121(15) 0.0143(15) 0.0144(13) -0.0031(11) -0.0001(11) -0.0016(11)
C15 0.0087(14) 0.0170(15) 0.0096(12) -0.0036(11) 0.0004(11) 0.0010(12)
C16 0.0121(15) 0.0149(14) 0.0136(13) 0.0014(11) 0.0019(11) 0.0022(12)
C17 0.0120(15) 0.0157(15) 0.0128(13) -0.0029(11) -0.0013(11) -0.0023(12)
C18 0.0106(14) 0.0155(14) 0.0111(12) -0.0052(11) 0.0013(12) -0.0005(12)
C19 0.0129(16) 0.0128(14) 0.0113(12) -0.0006(10) 0.0008(11) -0.0021(12)
C20 0.0110(14) 0.0111(13) 0.0103(12) -0.0003(10) 0.0021(11) 0.0018(11)
C21 0.0119(15) 0.0132(14) 0.0131(13) 0.0017(11) -0.0003(12) -0.0004(12)
C22 0.0097(15) 0.0124(13) 0.0093(12) -0.0004(10) 0.0009(11) 0.0013(11)
C23 0.0113(15) 0.0158(14) 0.0114(12) 0.0025(11) -0.0017(11) 0.0009(12)
C24 0.0099(14) 0.0185(15) 0.0115(13) -0.0002(11) -0.0022(11) 0.0005(13)
C25 0.0105(13) 0.0100(13) 0.0107(12) -0.0009(10) 0.0013(11) 0.0003(11)
C26 0.0087(13) 0.0132(14) 0.0094(12) -0.0010(10) 0.0008(11) 0.0022(12)
C27 0.0141(16) 0.0138(15) 0.0237(15) -0.0004(12) -0.0001(12) 0.0030(13)
C28 0.0152(15) 0.0147(14) 0.0142(13) 0.0033(11) 0.0000(12) -0.0025(12)
F1 0.0205(10) 0.0167(9) 0.0221(9) 0.0016(7) -0.0091(8) -0.0001(8)
F2 0.0208(10) 0.0168(9) 0.0249(9) 0.0018(7) -0.0099(8) -0.0008(8)
S1 0.0117(3) 0.0119(3) 0.0158(3) 0.0006(3) -0.0027(3) -0.0023(3)
S2 0.0108(3) 0.0130(3) 0.0112(3) 0.0006(2) -0.0029(3) -0.0016(3)
S3 0.0103(3) 0.0135(3) 0.0111(3) 0.0009(2) -0.0027(3) -0.0005(3)
S4 0.0113(3) 0.0116(3) 0.0136(3) 0.0016(2) -0.0021(3) -0.0021(3)

loop_
_atom_type_symbol
_atom_type_description
_atom_type_scat_dispersion_real
_atom_type_scat_dispersion_imag
_atom_type_scat_source
C C 0.0033 0.0016 'International Tables Vol C Tables 4.2.6.8 and 6.1.1.4'
H H 0.0000 0.0000 'International Tables Vol C Tables 4.2.6.8 and 6.1.1.4'
S S 0.1246 0.1234 'International Tables Vol C Tables 4.2.6.8 and 6.1.1.4'
F F 0.0171 0.0103 'International Tables Vol C Tables 4.2.6.8 and 6.1.1.4'

loop_
_geom_angle_atom_site_label_1
_geom_angle_atom_site_label_2
_geom_angle_atom_site_label_3
_geom_angle
C2 C1 S1 112.6(2)
C2 C1 H1 123.7
S1 C1 H1 123.7
C1 C2 C3 111.7(3)
C1 C2 H2 124.2
C3 C2 H2 124.2
C9 C3 C2 112.9(3)
C9 C3 C4 111.5(3)
C2 C3 C4 135.6(3)
C5 C4 C3 99.9(2)
C5 C4 C10 112.3(2)
C3 C4 C10 111.2(2)
C5 C4 C11 111.0(2)
C3 C4 C11 111.3(2)
C10 C4 C11 110.6(2)
C8 C5 C6 113.3(3)
C8 C5 C4 111.1(3)
C6 C5 C4 135.6(3)
C7 C6 C5 112.2(3)
C7 C6 H6 123.9
C5 C6 H6 123.9
C6 C7 C12 129.9(3)
C6 C7 S2 111.1(2)
C12 C7 S2 118.9(2)
C5 C8 C9 108.9(2)
C5 C8 S2 112.0(2)
C9 C8 S2 139.1(2)
C3 C9 C8 108.7(3)
C3 C9 S1 112.0(2)
C8 C9 S1 139.3(2)
C4 C10 H10A 109.5
C4 C10 H10B 109.5
H10A C10 H10B 109.5
C4 C10 H10C 109.5
H10A C10 H10C 109.5
H10B C10 H10C 109.5
C4 C11 H11A 109.5
C4 C11 H11B 109.5
H11A C11 H11B 109.5
C4 C11 H11C 109.5
H11A C11 H11C 109.5
H11B C11 H11C 109.5
C13 C12 C17 115.0(3)
C13 C12 C7 123.6(3)
C17 C12 C7 121.4(3)
F2 C13 C14 116.7(3)
F2 C13 C12 119.3(3)
C14 C13 C12 124.0(3)
C13 C14 C15 120.7(3)
C13 C14 H14 119.7
C15 C14 H14 119.7
C16 C15 C14 115.0(3)
C16 C15 C18 123.4(3)
C14 C15 C18 121.6(3)
F1 C16 C17 116.3(3)
F1 C16 C15 119.2(3)
C17 C16 C15 124.5(3)
C16 C17 C12 120.8(3)
C16 C17 H17 119.6
C12 C17 H17 119.6
C19 C18 C15 129.2(3)
C19 C18 S3 111.1(2)
C15 C18 S3 119.6(2)
C18 C19 C20 112.3(3)
C18 C19 H19 123.8
C20 C19 H19 123.8
C26 C20 C19 113.3(3)
C26 C20 C21 110.9(3)
C19 C20 C21 135.7(3)
C22 C21 C20 100.4(2)
C22 C21 C28 111.4(2)
C20 C21 C28 110.6(2)
C22 C21 C27 112.0(2)
C20 C21 C27 112.2(2)
C28 C21 C27 109.9(2)
C25 C22 C23 112.6(3)
C25 C22 C21 110.9(2)
C23 C22 C21 136.5(3)
C24 C23 C22 112.0(3)
C24 C23 H23 124.0
C22 C23 H23 124.0
C23 C24 S4 112.7(2)
C23 C24 H24 123.7
S4 C24 H24 123.7
C22 C25 C26 109.0(2)
C22 C25 S4 111.8(2)
C26 C25 S4 139.2(2)
C20 C26 C25 108.8(2)
C20 C26 S3 112.0(2)
C25 C26 S3 139.2(2)
C21 C27 H27A 109.5
C21 C27 H27B 109.5
H27A C27 H27B 109.5
C21 C27 H27C 109.5
H27A C27 H27C 109.5
H27B C27 H27C 109.5
C21 C28 H28A 109.5
C21 C28 H28B 109.5
H28A C28 H28B 109.5
C21 C28 H28C 109.5
H28A C28 H28C 109.5
H28B C28 H28C 109.5
C9 S1 C1 90.83(14)
C8 S2 C7 91.44(14)
C26 S3 C18 91.24(14)
C25 S4 C24 90.94(14)

loop_
_geom_bond_atom_site_label_1
_geom_bond_atom_site_label_2
_geom_bond_distance
C1 C2 1.365(4)
C1 S1 1.730(3)
C1 H1 0.9500
C2 C3 1.415(4)
C2 H2 0.9500
C3 C9 1.374(4)
C3 C4 1.524(4)
C4 C5 1.524(4)
C4 C10 1.530(4)
C4 C11 1.539(4)
C5 C8 1.379(4)
C5 C6 1.406(4)
C6 C7 1.383(4)
C6 H6 0.9500
C7 C12 1.455(4)
C7 S2 1.748(3)
C8 C9 1.446(4)
C8 S2 1.708(3)
C9 S1 1.715(3)
C10 H10A 0.9800
C10 H10B 0.9800
C10 H10C 0.9800
C11 H11A 0.9800
C11 H11B 0.9800
C11 H11C 0.9800
C12 C13 1.397(4)
C12 C17 1.407(4)
C13 F2 1.362(3)
C13 C14 1.377(4)
C14 C15 1.409(4)
C14 H14 0.9500
C15 C16 1.390(4)
C15 C18 1.455(4)
C16 F1 1.361(3)
C16 C17 1.368(4)
C17 H17 0.9500
C18 C19 1.384(4)
C18 S3 1.752(3)
C19 C20 1.405(4)
C19 H19 0.9500
C20 C26 1.380(4)
C20 C21 1.520(4)
C21 C22 1.517(4)
C21 C28 1.534(4)
C21 C27 1.534(4)
C22 C25 1.381(4)
C22 C23 1.416(4)
C23 C24 1.364(4)
C23 H23 0.9500
C24 S4 1.727(3)
C24 H24 0.9500
C25 C26 1.439(4)
C25 S4 1.720(3)
C26 S3 1.714(3)
C27 H27A 0.9800
C27 H27B 0.9800
C27 H27C 0.9800
C28 H28A 0.9800
C28 H28B 0.9800
C28 H28C 0.9800
